data_7008854
loop_
_publ_author_name
'Yong Lee, Jun'
'Jin Hong, Sung'
'Kim, Cheal'
'Kim, Youngmee'

_publ_section_title
;
 Construction of an interpenetrated 3-D network by [2 + 2]
 cycloaddition of Zn(ClO4)2 and 1,2-trans-(4-pyridyl)ethene: counter
 anion effects
;
_journal_issue 23
_journal_name_full 'Dalton Transactions'
_journal_page_first 3716
_journal_paper_doi 10.1039/b511520e
_journal_year 2005
_chemical_formula_sum 'C108 H130 N22 O32 Zn2'
_chemical_formula_weight 2379.08
_chemical_name_systematic
;
?
;
_space_group_IT_number 2
_symmetry_cell_setting triclinic
_symmetry_space_group_name_Hall '-P 1'
_symmetry_space_group_name_H-M 'P -1'
_atom_sites_solution_hydrogens geom
_atom_sites_solution_primary direct
_atom_sites_solution_secondary difmap
_audit_creation_method SHELXL-97
_cell_angle_alpha 104.723(2)
_cell_angle_beta 92.725(2)
_cell_angle_gamma 98.389(2)
_cell_formula_units_Z 1
_cell_length_a 10.4958(15)
_cell_length_b 15.296(2)
_cell_length_c 19.225(3)
_cell_measurement_reflns_used 5155
_cell_measurement_temperature 293(2)
_cell_measurement_theta_max 25.07
_cell_measurement_theta_min 2.39
_cell_volume 2941.6(7)
_computing_cell_refinement 'Bruker SMART'
_computing_data_collection 'Bruker SMART'
_computing_data_reduction 'Bruker SAINT'
_computing_molecular_graphics 'Bruker SHELXTL'
_computing_publication_material 'Bruker SHELXTL'
_computing_structure_refinement 'SHELXL-97 (Sheldrick, 1997)'
_computing_structure_solution 'SHELXS-97 (Sheldrick, 1990)'
_diffrn_ambient_temperature 293(2)
_diffrn_measured_fraction_theta_full 0.870
_diffrn_measured_fraction_theta_max 0.870
_diffrn_measurement_device_type 'CCD area detector'
_diffrn_measurement_method 'phi and omega scans'
_diffrn_radiation_monochromator graphite
_diffrn_radiation_source 'fine-focus sealed tube'
_diffrn_radiation_type MoK\a
_diffrn_radiation_wavelength 0.71073
_diffrn_reflns_av_R_equivalents 0.0293
_diffrn_reflns_av_sigmaI/netI 0.0629
_diffrn_reflns_limit_h_max 13
_diffrn_reflns_limit_h_min -13
_diffrn_reflns_limit_k_max 18
_diffrn_reflns_limit_k_min -19
_diffrn_reflns_limit_l_max 25
_diffrn_reflns_limit_l_min -14
_diffrn_reflns_number 17817
_diffrn_reflns_theta_full 28.05
_diffrn_reflns_theta_max 28.05
_diffrn_reflns_theta_min 1.10
_exptl_absorpt_coefficient_mu 0.493
_exptl_absorpt_correction_type none
_exptl_crystal_colour colorless
_exptl_crystal_density_diffrn 1.343
_exptl_crystal_density_meas 0
_exptl_crystal_density_method 'not measured'
_exptl_crystal_description block
_exptl_crystal_F_000 1248
_exptl_crystal_size_max 0.3
_exptl_crystal_size_mid 0.25
_exptl_crystal_size_min 0.25
_refine_diff_density_max 1.389
_refine_diff_density_min -0.930
_refine_diff_density_rms 0.068
_refine_ls_extinction_method none
_refine_ls_goodness_of_fit_ref 0.945
_refine_ls_hydrogen_treatment mixed
_refine_ls_matrix_type full
_refine_ls_number_parameters 760
_refine_ls_number_reflns 12420
_refine_ls_number_restraints 24
_refine_ls_restrained_S_all 0.951
_refine_ls_R_factor_all 0.0912
_refine_ls_R_factor_gt 0.0596
_refine_ls_shift/su_max 1.729
_refine_ls_shift/su_mean 0.002
_refine_ls_structure_factor_coef Fsqd
_refine_ls_weighting_details 'calc w=1/[\s^2^(Fo^2^)+(0.1063P)^2^+0.0000P] where P=(Fo^2^+2Fc^2^)/3'
_refine_ls_weighting_scheme calc
_refine_ls_wR_factor_gt 0.1636
_refine_ls_wR_factor_ref 0.1772
_reflns_number_gt 7361
_reflns_number_total 12420
_reflns_threshold_expression >2sigma(I)
_cod_data_source_file b511520e.txt
_cod_data_source_block '[{Zn(H2O)3(bpe)2}2(bpe)](NO3)4(4bpe)(14H2O)'
_cod_depositor_comments
;
The following automatic conversions were performed:
'_symmetry_cell_setting' value 'Triclinic' changed to 'triclinic'
according to '/home/saulius/struct/CIF-dictionaries/cif_core.dic'
dictionary named 'cif_core.dic' version 2.4.1 from 2010-06-29.

Automatic conversion script
Id: cif_fix_enum 1527 2010-12-29 10:47:43Z saulius 
;
_cod_original_sg_symbol_H-M P-1
_cod_database_code 7008854

loop_
_symmetry_equiv_pos_as_xyz
'x, y, z'
'-x, -y, -z'

loop_
_atom_site_label
_atom_site_type_symbol
_atom_site_fract_x
_atom_site_fract_y
_atom_site_fract_z
_atom_site_U_iso_or_equiv
_atom_site_adp_type
_atom_site_occupancy
_atom_site_symmetry_multiplicity
_atom_site_calc_flag
_atom_site_refinement_flags
_atom_site_disorder_assembly
_atom_site_disorder_group
Zn1 Zn 0.19874(3) 0.49563(2) 0.307713(19) 0.04383(14) Uani 1 1 d . . .
O1 O 0.1009(2) 0.4731(2) 0.39781(14) 0.0646(6) Uani 1 1 d D . .
H1 H 0.143(3) 0.463(3) 0.4321(14) 0.077 Uiso 1 1 d D . .
H2 H 0.0239(12) 0.479(3) 0.405(2) 0.077 Uiso 1 1 d D . .
O2 O 0.0201(2) 0.53059(16) 0.27837(13) 0.0566(6) Uani 1 1 d D . .
H3 H -0.012(3) 0.522(2) 0.2359(7) 0.068 Uiso 1 1 d D . .
H4 H 0.009(3) 0.5771(15) 0.3103(14) 0.068 Uiso 1 1 d D . .
O3 O 0.3668(2) 0.46670(16) 0.35640(15) 0.0598(6) Uani 1 1 d D . .
H5 H 0.4400(15) 0.499(2) 0.361(2) 0.072 Uiso 1 1 d D . .
H6 H 0.358(4) 0.435(2) 0.3860(15) 0.072 Uiso 1 1 d D . .
N1 N 0.2825(3) 0.51071(17) 0.20946(14) 0.0491(6) Uani 1 1 d . . .
C11 C 0.4053(3) 0.5498(2) 0.2092(2) 0.0582(9) Uani 1 1 d . . .
H11 H 0.4526 0.5805 0.2530 0.070 Uiso 1 1 calc R . .
C12 C 0.4649(4) 0.5457(3) 0.1445(3) 0.0795(14) Uani 1 1 d . . .
H12 H 0.5505 0.5731 0.1463 0.095 Uiso 1 1 calc R . .
C13 C 0.3961(4) 0.5007(3) 0.0775(2) 0.0656(10) Uiso 1 1 d D . .
C14 C 0.2731(4) 0.4633(3) 0.0806(2) 0.0705(10) Uiso 1 1 d . . .
H14 H 0.2234 0.4325 0.0376 0.085 Uiso 1 1 calc R . .
C15 C 0.2183(4) 0.4686(2) 0.14404(18) 0.0583(9) Uani 1 1 d . . .
H15 H 0.1323 0.4420 0.1423 0.070 Uiso 1 1 calc R . .
C16 C 0.4454(5) 0.4889(4) 0.0090(2) 0.1042(16) Uiso 1 1 d D . .
H16 H 0.3845 0.4589 -0.0296 0.125 Uiso 1 1 calc R . .
N21 N 0.2633(2) 0.63718(16) 0.36255(13) 0.0430(6) Uani 1 1 d . . .
C21 C 0.2968(3) 0.6660(2) 0.43446(17) 0.0468(7) Uani 1 1 d . . .
H21 H 0.3062 0.6222 0.4593 0.056 Uiso 1 1 calc R . .
C22 C 0.3175(3) 0.7560(2) 0.47248(17) 0.0493(8) Uani 1 1 d . . .
H22 H 0.3375 0.7722 0.5222 0.059 Uiso 1 1 calc R . .
C23 C 0.3085(3) 0.8237(2) 0.43637(17) 0.0429(7) Uani 1 1 d . . .
C24 C 0.2780(3) 0.7944(2) 0.36273(17) 0.0456(7) Uani 1 1 d . . .
H24 H 0.2726 0.8370 0.3362 0.055 Uiso 1 1 calc R . .
C25 C 0.2557(3) 0.7026(2) 0.32853(17) 0.0462(7) Uani 1 1 d . . .
H25 H 0.2341 0.6848 0.2789 0.055 Uiso 1 1 calc R . .
C26 C 0.3257(3) 0.9224(2) 0.47239(18) 0.0503(8) Uani 1 1 d . . .
H26 H 0.3218 0.9607 0.4419 0.060 Uiso 1 1 calc R . .
C27 C 0.3457(3) 0.9639(2) 0.54165(18) 0.0499(8) Uani 1 1 d . . .
H27 H 0.3516 0.9273 0.5733 0.060 Uiso 1 1 calc R . .
C28 C 0.3593(3) 1.0624(2) 0.57304(17) 0.0444(7) Uani 1 1 d . . .
C29 C 0.3838(3) 1.0998(2) 0.64751(18) 0.0527(8) Uani 1 1 d . . .
H29 H 0.3914 1.0618 0.6778 0.063 Uiso 1 1 calc R . .
C210 C 0.3965(3) 1.1935(2) 0.6762(2) 0.0585(9) Uani 1 1 d . . .
H210 H 0.4113 1.2165 0.7261 0.070 Uiso 1 1 calc R . .
N22 N 0.3888(3) 1.25294(18) 0.63652(17) 0.0558(7) Uani 1 1 d . . .
C211 C 0.3638(3) 1.2165(2) 0.5653(2) 0.0555(8) Uani 1 1 d . . .
H211 H 0.3556 1.2561 0.5364 0.067 Uiso 1 1 calc R . .
C212 C 0.3495(3) 1.1246(2) 0.53221(18) 0.0523(8) Uani 1 1 d . . .
H212 H 0.3331 1.1038 0.4823 0.063 Uiso 1 1 calc R . .
N31 N 0.1446(2) 0.35155(17) 0.25270(14) 0.0495(6) Uani 1 1 d . . .
C31 C 0.2334(3) 0.3025(2) 0.22306(18) 0.0528(8) Uani 1 1 d . . .
H31 H 0.3189 0.3313 0.2277 0.063 Uiso 1 1 calc R . .
C32 C 0.2039(3) 0.2112(2) 0.18598(18) 0.0550(8) Uani 1 1 d . . .
H32 H 0.2687 0.1800 0.1660 0.066 Uiso 1 1 calc R . .
C33 C 0.0778(3) 0.1658(2) 0.17842(18) 0.0549(8) Uani 1 1 d . . .
C34 C -0.0129(3) 0.2163(2) 0.20922(19) 0.0591(9) Uani 1 1 d . . .
H34 H -0.0988 0.1888 0.2058 0.071 Uiso 1 1 calc R . .
C35 C 0.0228(3) 0.3067(2) 0.24479(19) 0.0568(9) Uani 1 1 d . . .
H35 H -0.0410 0.3390 0.2647 0.068 Uiso 1 1 calc R . .
C36 C 0.0354(4) 0.0696(3) 0.1366(2) 0.0658(10) Uani 1 1 d . . .
H36 H -0.0490 0.0432 0.1400 0.079 Uiso 1 1 calc R . .
C37 C 0.1059(4) 0.0186(3) 0.0955(2) 0.0675(10) Uani 1 1 d . . .
H37 H 0.1914 0.0446 0.0946 0.081 Uiso 1 1 calc R . .
C38 C 0.0650(4) -0.0761(2) 0.05010(19) 0.0571(9) Uani 1 1 d . . .
C39 C 0.1524(4) -0.1207(3) 0.0103(2) 0.0691(10) Uani 1 1 d . . .
H39 H 0.2369 -0.0913 0.0115 0.083 Uiso 1 1 calc R . .
C310 C 0.1149(5) -0.2082(3) -0.0312(2) 0.0789(12) Uani 1 1 d . . .
H310 H 0.1764 -0.2365 -0.0576 0.095 Uiso 1 1 calc R . .
N32 N -0.0022(4) -0.2555(2) -0.03654(19) 0.0788(10) Uani 1 1 d . . .
C311 C -0.0870(4) -0.2120(3) 0.0002(2) 0.0721(11) Uani 1 1 d . . .
H311 H -0.1711 -0.2430 -0.0035 0.087 Uiso 1 1 calc R . .
C312 C -0.0594(4) -0.1229(2) 0.0443(2) 0.0643(10) Uani 1 1 d . . .
H312 H -0.1233 -0.0955 0.0692 0.077 Uiso 1 1 calc R . .
N41 N 0.2168(4) 0.6916(2) 0.10157(19) 0.0760(9) Uani 1 1 d . . .
C41 C 0.3377(4) 0.7372(3) 0.1119(2) 0.0738(11) Uani 1 1 d . . .
H41 H 0.4015 0.7082 0.0883 0.089 Uiso 1 1 calc R . .
C42 C 0.3722(4) 0.8234(3) 0.1548(2) 0.0685(10) Uani 1 1 d . . .
H42 H 0.4576 0.8523 0.1590 0.082 Uiso 1 1 calc R . .
C43 C 0.2824(4) 0.8690(2) 0.1924(2) 0.0610(9) Uani 1 1 d . . .
C44 C 0.1564(4) 0.8217(3) 0.1832(2) 0.0668(10) Uani 1 1 d . . .
H44 H 0.0914 0.8486 0.2072 0.080 Uiso 1 1 calc R . .
C45 C 0.1295(4) 0.7347(3) 0.1379(2) 0.0736(11) Uani 1 1 d . . .
H45 H 0.0449 0.7040 0.1323 0.088 Uiso 1 1 calc R . .
C46 C 0.3246(4) 0.9635(3) 0.2395(2) 0.0692(10) Uani 1 1 d . . .
H46 H 0.4109 0.9890 0.2403 0.083 Uiso 1 1 calc R . .
C47 C 0.2523(4) 1.0137(3) 0.2796(2) 0.0723(11) Uani 1 1 d . . .
H47 H 0.1681 0.9862 0.2820 0.087 Uiso 1 1 calc R . .
C48 C 0.2897(4) 1.1088(2) 0.3213(2) 0.0611(9) Uani 1 1 d . . .
C49 C 0.4158(4) 1.1561(3) 0.3308(2) 0.0685(10) Uani 1 1 d . . .
H49 H 0.4832 1.1263 0.3128 0.082 Uiso 1 1 calc R . .
C410 C 0.4393(4) 1.2478(3) 0.3672(2) 0.0769(11) Uani 1 1 d . . .
H410 H 0.5240 1.2784 0.3731 0.092 Uiso 1 1 calc R . .
N42 N 0.3474(3) 1.2958(2) 0.39481(19) 0.0756(9) Uani 1 1 d . . .
C411 C 0.2300(4) 1.2481(3) 0.3878(2) 0.0672(10) Uani 1 1 d . . .
H411 H 0.1651 1.2788 0.4083 0.081 Uiso 1 1 calc R . .
C412 C 0.1963(4) 1.1581(3) 0.3530(2) 0.0619(9) Uani 1 1 d . . .
H412 H 0.1111 1.1293 0.3502 0.074 Uiso 1 1 calc R . .
N5 N 0.5560(3) 0.2939(2) 0.1588(2) 0.0775(10) Uani 1 1 d . . .
C51 C 0.5853(4) 0.2177(3) 0.1730(2) 0.0718(11) Uani 1 1 d . . .
H51 H 0.6239 0.2221 0.2186 0.086 Uiso 1 1 calc R . .
C52 C 0.5614(4) 0.1335(3) 0.1241(2) 0.0674(10) Uani 1 1 d . . .
H52 H 0.5827 0.0825 0.1369 0.081 Uiso 1 1 calc R . .
C53 C 0.5054(3) 0.1246(2) 0.05520(19) 0.0550(8) Uani 1 1 d . . .
C54 C 0.4739(4) 0.2029(3) 0.0405(2) 0.0702(10) Uani 1 1 d . . .
H54 H 0.4342 0.2009 -0.0043 0.084 Uiso 1 1 calc R . .
C55 C 0.5024(5) 0.2841(3) 0.0936(3) 0.0829(13) Uani 1 1 d . . .
H55 H 0.4819 0.3363 0.0824 0.099 Uiso 1 1 calc R . .
C56 C 0.4811(3) 0.0384(2) -0.0018(2) 0.0610(9) Uani 1 1 d . . .
H57 H 0.4348 0.0382 -0.0443 0.073 Uiso 1 1 calc R . .
N6 N 0.0459(3) 0.30779(19) 0.63768(16) 0.0571(7) Uani 1 1 d . . .
C61 C 0.0659(3) 0.2467(2) 0.6739(2) 0.0579(9) Uani 1 1 d . . .
H61 H 0.0861 0.2675 0.7235 0.070 Uiso 1 1 calc R . .
C62 C 0.0583(3) 0.1544(2) 0.64192(18) 0.0537(8) Uani 1 1 d . . .
H62 H 0.0737 0.1152 0.6701 0.064 Uiso 1 1 calc R . .
C63 C 0.0279(3) 0.1195(2) 0.56800(17) 0.0454(7) Uani 1 1 d . . .
C64 C 0.0090(3) 0.1834(2) 0.52962(18) 0.0519(8) Uani 1 1 d . . .
H64 H -0.0102 0.1647 0.4798 0.062 Uiso 1 1 calc R . .
C65 C 0.0189(3) 0.2745(2) 0.5662(2) 0.0567(9) Uani 1 1 d . . .
H65 H 0.0059 0.3157 0.5394 0.068 Uiso 1 1 calc R . .
C66 C 0.0184(3) 0.0216(2) 0.53471(17) 0.0504(8) Uani 1 1 d . . .
H67 H 0.0398 -0.0143 0.5645 0.060 Uiso 1 1 calc R . .
N7 N 0.8235(4) 0.1488(4) 0.3369(3) 0.0971(14) Uani 1 1 d . . .
O71 O 0.7237(4) 0.1552(4) 0.3069(3) 0.173(2) Uani 1 1 d . . .
O72 O 0.8661(4) 0.0772(3) 0.3248(2) 0.1198(13) Uani 1 1 d . . .
O73 O 0.8882(4) 0.2181(3) 0.3801(2) 0.1169(12) Uani 1 1 d . . .
N8 N 0.2492(3) 0.2538(3) 0.8580(2) 0.0698(9) Uani 1 1 d . . .
O81 O 0.1831(3) 0.1872(3) 0.81418(18) 0.1053(10) Uani 1 1 d . . .
O82 O 0.2148(4) 0.3278(2) 0.8675(3) 0.1322(15) Uani 1 1 d . . .
O83 O 0.3420(3) 0.2429(3) 0.8911(2) 0.1260(14) Uani 1 1 d . . .
O1W O 0.9132(4) 0.4348(3) 0.0240(2) 0.1165(12) Uiso 1 1 d D . .
H1W H 0.971(4) 0.393(3) 0.033(3) 0.140 Uiso 1 1 d D . .
H2W H 0.829(3) 0.453(3) 0.028(3) 0.140 Uiso 1 1 d D . .
O2W O 0.8597(3) 0.5197(2) 0.15879(17) 0.0912(9) Uiso 1 1 d D . .
H3W H 0.833(4) 0.5799(18) 0.158(2) 0.109 Uiso 1 1 d D . .
H4W H 0.874(4) 0.467(2) 0.1192(18) 0.109 Uiso 1 1 d D . .
O3W O 0.7095(3) 0.44050(19) 0.25777(17) 0.0843(9) Uani 1 1 d D . .
H5W H 0.652(3) 0.3842(19) 0.230(2) 0.101 Uiso 1 1 d D . .
H6W H 0.767(4) 0.458(3) 0.2223(19) 0.101 Uiso 1 1 d D . .
O4W O 0.6105(3) 0.56245(16) 0.36588(15) 0.0685(7) Uani 1 1 d D . .
H7W H 0.635(4) 0.524(2) 0.3204(14) 0.082 Uiso 1 1 d D . .
H8W H 0.613(4) 0.6216(17) 0.354(2) 0.082 Uiso 1 1 d D . .
O5W O 0.1712(4) 0.6076(3) 0.6253(2) 0.1206(12) Uiso 1 1 d D . .
H9W H 0.251(4) 0.662(3) 0.628(3) 0.145 Uiso 1 1 d D . .
H10W H 0.225(4) 0.599(3) 0.6716(18) 0.145 Uiso 1 1 d D . .
O6W O 0.2303(5) 0.4669(3) 0.5179(3) 0.1573(17) Uiso 1 1 d D . .
H12W H 0.285(3) 0.526(2) 0.530(3) 0.189 Uiso 1 1 d D . .
O7W O 0.3139(4) 0.0287(3) 0.8185(2) 0.1254(13) Uiso 1 1 d D . .
H13W H 0.250(4) 0.037(4) 0.849(2) 0.151 Uiso 1 1 d D . .
H14W H 0.288(4) -0.010(3) 0.7721(14) 0.151 Uiso 1 1 d D . .
H11W H 0.1501(15) 0.4850(12) 0.5465(10) 0.000(4) Uiso 1 1 d D . .

loop_
_atom_site_aniso_label
_atom_site_aniso_U_11
_atom_site_aniso_U_22
_atom_site_aniso_U_33
_atom_site_aniso_U_23
_atom_site_aniso_U_13
_atom_site_aniso_U_12
Zn1 0.0458(2) 0.0427(2) 0.0435(2) 0.01253(16) 0.00836(15) 0.00540(15)
O1 0.0601(16) 0.0810(17) 0.0537(15) 0.0249(13) 0.0074(13) 0.0017(14)
O2 0.0574(14) 0.0557(14) 0.0527(15) 0.0045(12) -0.0018(12) 0.0163(12)
O3 0.0494(13) 0.0539(15) 0.0814(18) 0.0313(13) -0.0021(13) 0.0041(11)
N1 0.0590(17) 0.0487(15) 0.0420(15) 0.0146(12) 0.0139(13) 0.0093(13)
C11 0.057(2) 0.059(2) 0.065(2) 0.0242(18) 0.0178(18) 0.0099(17)
C12 0.064(2) 0.065(2) 0.141(4) 0.064(3) 0.056(3) 0.030(2)
C15 0.077(2) 0.058(2) 0.0436(19) 0.0154(16) 0.0128(18) 0.0146(18)
N21 0.0423(14) 0.0432(14) 0.0443(15) 0.0137(12) 0.0037(11) 0.0058(11)
C21 0.0484(18) 0.0455(18) 0.0469(19) 0.0146(15) -0.0001(14) 0.0065(14)
C22 0.0530(19) 0.0499(19) 0.0430(18) 0.0082(15) 0.0015(15) 0.0097(15)
C23 0.0342(15) 0.0405(16) 0.0523(19) 0.0088(14) 0.0063(13) 0.0061(13)
C24 0.0492(18) 0.0438(17) 0.0483(19) 0.0185(15) 0.0077(14) 0.0096(14)
C25 0.0468(17) 0.0500(19) 0.0431(17) 0.0142(15) 0.0069(14) 0.0075(14)
C26 0.0513(19) 0.0452(18) 0.057(2) 0.0165(16) 0.0086(16) 0.0093(15)
C27 0.0484(18) 0.0469(18) 0.055(2) 0.0153(16) 0.0107(15) 0.0057(15)
C28 0.0354(15) 0.0440(17) 0.0548(19) 0.0131(15) 0.0098(14) 0.0078(13)
C29 0.0533(19) 0.052(2) 0.056(2) 0.0176(16) 0.0077(16) 0.0109(15)
C210 0.058(2) 0.057(2) 0.053(2) 0.0007(17) 0.0071(17) 0.0080(17)
N22 0.0522(16) 0.0460(16) 0.066(2) 0.0077(14) 0.0085(14) 0.0080(13)
C211 0.055(2) 0.0475(19) 0.067(2) 0.0193(17) 0.0076(17) 0.0099(16)
C212 0.0527(19) 0.053(2) 0.0497(19) 0.0095(16) 0.0041(15) 0.0093(16)
N31 0.0503(16) 0.0455(15) 0.0533(16) 0.0147(13) 0.0092(13) 0.0056(12)
C31 0.0501(19) 0.0517(19) 0.057(2) 0.0159(16) 0.0100(16) 0.0065(16)
C32 0.063(2) 0.053(2) 0.053(2) 0.0138(16) 0.0124(17) 0.0184(17)
C33 0.066(2) 0.052(2) 0.0460(19) 0.0172(16) 0.0019(17) 0.0013(17)
C34 0.056(2) 0.061(2) 0.057(2) 0.0178(18) 0.0102(17) -0.0031(17)
C35 0.0517(19) 0.058(2) 0.062(2) 0.0173(17) 0.0134(17) 0.0071(17)
C36 0.066(2) 0.063(2) 0.069(2) 0.023(2) 0.008(2) 0.0000(19)
C37 0.070(2) 0.064(2) 0.067(2) 0.021(2) 0.007(2) -0.001(2)
C38 0.073(2) 0.0459(19) 0.054(2) 0.0202(16) -0.0011(18) 0.0051(18)
C39 0.073(3) 0.071(3) 0.063(2) 0.017(2) 0.008(2) 0.013(2)
C310 0.097(3) 0.073(3) 0.069(3) 0.016(2) 0.018(2) 0.022(3)
N32 0.106(3) 0.057(2) 0.068(2) 0.0094(16) 0.011(2) 0.007(2)
C311 0.079(3) 0.062(2) 0.072(3) 0.022(2) 0.001(2) -0.005(2)
C312 0.079(3) 0.060(2) 0.060(2) 0.0245(19) 0.0119(19) 0.017(2)
N41 0.080(2) 0.065(2) 0.080(2) 0.0164(18) 0.0012(19) 0.0070(18)
C41 0.071(3) 0.069(3) 0.088(3) 0.025(2) 0.007(2) 0.023(2)
C42 0.058(2) 0.071(3) 0.080(3) 0.026(2) 0.002(2) 0.011(2)
C43 0.070(2) 0.056(2) 0.060(2) 0.0231(18) 0.0014(19) 0.0058(19)
C44 0.073(3) 0.075(3) 0.059(2) 0.025(2) 0.0102(19) 0.020(2)
C45 0.064(2) 0.079(3) 0.075(3) 0.027(2) -0.002(2) -0.006(2)
C46 0.056(2) 0.082(3) 0.078(3) 0.035(2) 0.006(2) 0.011(2)
C47 0.067(2) 0.083(3) 0.077(3) 0.037(2) 0.013(2) 0.014(2)
C48 0.073(2) 0.060(2) 0.060(2) 0.0305(18) 0.0098(19) 0.0149(19)
C49 0.059(2) 0.075(3) 0.084(3) 0.035(2) 0.011(2) 0.024(2)
C410 0.059(2) 0.083(3) 0.092(3) 0.032(2) -0.003(2) 0.008(2)
N42 0.073(2) 0.073(2) 0.080(2) 0.0181(18) 0.0034(18) 0.0132(19)
C411 0.071(3) 0.070(3) 0.065(2) 0.021(2) 0.014(2) 0.018(2)
C412 0.059(2) 0.071(3) 0.066(2) 0.036(2) 0.0119(18) 0.0144(19)
N5 0.091(3) 0.059(2) 0.079(2) 0.0084(18) 0.007(2) 0.0181(18)
C51 0.082(3) 0.068(3) 0.064(2) 0.012(2) -0.004(2) 0.019(2)
C52 0.080(3) 0.060(2) 0.069(3) 0.023(2) 0.008(2) 0.024(2)
C53 0.0519(19) 0.055(2) 0.059(2) 0.0156(17) 0.0078(17) 0.0103(16)
C54 0.080(3) 0.065(2) 0.068(3) 0.016(2) -0.002(2) 0.024(2)
C55 0.108(4) 0.063(3) 0.088(3) 0.027(2) 0.005(3) 0.034(2)
C56 0.057(2) 0.063(2) 0.065(2) 0.0196(19) 0.0033(18) 0.0097(17)
N6 0.0493(16) 0.0578(17) 0.062(2) 0.0091(15) 0.0088(14) 0.0130(13)
C61 0.053(2) 0.063(2) 0.055(2) 0.0077(18) 0.0020(16) 0.0170(17)
C62 0.0475(18) 0.060(2) 0.058(2) 0.0194(17) 0.0047(16) 0.0159(16)
C63 0.0335(15) 0.0533(19) 0.0502(19) 0.0127(15) 0.0084(13) 0.0105(13)
C64 0.0494(18) 0.059(2) 0.0503(19) 0.0157(16) 0.0102(15) 0.0163(16)
C65 0.0481(19) 0.061(2) 0.067(2) 0.0236(19) 0.0121(17) 0.0169(16)
C66 0.0434(17) 0.060(2) 0.0535(18) 0.0191(16) 0.0087(15) 0.0167(15)
N7 0.058(3) 0.163(5) 0.100(3) 0.087(4) 0.017(2) 0.015(3)
O71 0.063(2) 0.307(7) 0.205(5) 0.160(5) 0.000(3) 0.045(3)
O72 0.090(3) 0.123(3) 0.163(4) 0.074(3) -0.001(2) 0.009(2)
O73 0.126(3) 0.147(4) 0.097(3) 0.053(3) 0.013(2) 0.045(3)
N8 0.0544(19) 0.088(3) 0.074(2) 0.034(2) 0.0041(17) 0.0115(19)
O81 0.112(3) 0.114(3) 0.083(2) 0.023(2) -0.007(2) 0.006(2)
O82 0.121(3) 0.083(2) 0.199(4) 0.041(3) -0.010(3) 0.036(2)
O83 0.074(2) 0.171(4) 0.147(3) 0.063(3) -0.018(2) 0.035(2)
O3W 0.079(2) 0.0701(18) 0.088(2) 0.0006(16) 0.0114(16) -0.0022(15)
O4W 0.0724(17) 0.0501(14) 0.0814(19) 0.0163(13) 0.0073(14) 0.0064(13)

loop_
_atom_type_symbol
_atom_type_description
_atom_type_scat_dispersion_real
_atom_type_scat_dispersion_imag
_atom_type_scat_source
C C 0.0033 0.0016 'International Tables Vol C Tables 4.2.6.8 and 6.1.1.4'
H H 0.0000 0.0000 'International Tables Vol C Tables 4.2.6.8 and 6.1.1.4'
N N 0.0061 0.0033 'International Tables Vol C Tables 4.2.6.8 and 6.1.1.4'
O O 0.0106 0.0060 'International Tables Vol C Tables 4.2.6.8 and 6.1.1.4'
Zn Zn 0.2839 1.4301 'International Tables Vol C Tables 4.2.6.8 and 6.1.1.4'

loop_
_geom_angle_atom_site_label_1
_geom_angle_atom_site_label_2
_geom_angle_atom_site_label_3
_geom_angle
_geom_angle_site_symmetry_1
_geom_angle_site_symmetry_3
_geom_angle_publ_flag
O2 Zn1 O3 169.53(10) . . ?
O2 Zn1 O1 82.45(10) . . ?
O3 Zn1 O1 87.94(10) . . ?
O2 Zn1 N21 88.58(9) . . ?
O3 Zn1 N21 87.54(9) . . ?
O1 Zn1 N21 91.52(10) . . ?
O2 Zn1 N31 94.46(10) . . ?
O3 Zn1 N31 89.60(10) . . ?
O1 Zn1 N31 89.69(10) . . ?
N21 Zn1 N31 176.85(9) . . ?
O2 Zn1 N1 93.99(10) . . ?
O3 Zn1 N1 95.89(10) . . ?
O1 Zn1 N1 174.57(10) . . ?
N21 Zn1 N1 92.50(10) . . ?
N31 Zn1 N1 86.48(10) . . ?
Zn1 O1 H1 119(3) . . ?
Zn1 O1 H2 127(3) . . ?
H1 O1 H2 114(4) . . ?
Zn1 O2 H3 125(3) . . ?
Zn1 O2 H4 107(2) . . ?
H3 O2 H4 120(4) . . ?
Zn1 O3 H5 124(3) . . ?
Zn1 O3 H6 119(3) . . ?
H5 O3 H6 113(4) . . ?
C11 N1 C15 116.2(3) . . ?
C11 N1 Zn1 122.5(2) . . ?
C15 N1 Zn1 120.6(2) . . ?
N1 C11 C12 121.8(4) . . ?
N1 C11 H11 119.1 . . ?
C12 C11 H11 119.1 . . ?
C13 C12 C11 120.6(3) . . ?
C13 C12 H12 119.7 . . ?
C11 C12 H12 119.7 . . ?
C14 C13 C12 115.3(3) . . ?
C14 C13 C16 118.3(4) . . ?
C12 C13 C16 126.4(4) . . ?
C13 C14 C15 122.7(4) . . ?
C13 C14 H14 118.7 . . ?
C15 C14 H14 118.7 . . ?
N1 C15 C14 123.4(4) . . ?
N1 C15 H15 118.3 . . ?
C14 C15 H15 118.3 . . ?
C16 C16 C13 131.8(7) 2_665 . ?
C16 C16 H16 114.1 2_665 . ?
C13 C16 H16 114.1 . . ?
C25 N21 C21 116.3(3) . . ?
C25 N21 Zn1 120.8(2) . . ?
C21 N21 Zn1 122.4(2) . . ?
N21 C21 C22 123.5(3) . . ?
N21 C21 H21 118.3 . . ?
C22 C21 H21 118.3 . . ?
C21 C22 C23 119.7(3) . . ?
C21 C22 H22 120.1 . . ?
C23 C22 H22 120.1 . . ?
C24 C23 C22 116.8(3) . . ?
C24 C23 C26 119.1(3) . . ?
C22 C23 C26 124.1(3) . . ?
C25 C24 C23 120.1(3) . . ?
C25 C24 H24 120.0 . . ?
C23 C24 H24 120.0 . . ?
N21 C25 C24 123.6(3) . . ?
N21 C25 H25 118.2 . . ?
C24 C25 H25 118.2 . . ?
C27 C26 C23 128.8(3) . . ?
C27 C26 H26 115.6 . . ?
C23 C26 H26 115.6 . . ?
C26 C27 C28 125.4(3) . . ?
C26 C27 H27 117.3 . . ?
C28 C27 H27 117.3 . . ?
C212 C28 C29 115.9(3) . . ?
C212 C28 C27 123.3(3) . . ?
C29 C28 C27 120.8(3) . . ?
C210 C29 C28 119.9(3) . . ?
C210 C29 H29 120.0 . . ?
C28 C29 H29 120.0 . . ?
N22 C210 C29 123.8(3) . . ?
N22 C210 H210 118.1 . . ?
C29 C210 H210 118.1 . . ?
C210 N22 C211 115.9(3) . . ?
N22 C211 C212 124.2(3) . . ?
N22 C211 H211 117.9 . . ?
C212 C211 H211 117.9 . . ?
C211 C212 C28 120.2(3) . . ?
C211 C212 H212 119.9 . . ?
C28 C212 H212 119.9 . . ?
C31 N31 C35 116.2(3) . . ?
C31 N31 Zn1 120.5(2) . . ?
C35 N31 Zn1 123.3(2) . . ?
N31 C31 C32 123.0(3) . . ?
N31 C31 H31 118.5 . . ?
C32 C31 H31 118.5 . . ?
C31 C32 C33 120.1(3) . . ?
C31 C32 H32 119.9 . . ?
C33 C32 H32 119.9 . . ?
C34 C33 C32 116.7(3) . . ?
C34 C33 C36 119.1(3) . . ?
C32 C33 C36 124.1(3) . . ?
C35 C34 C33 120.2(3) . . ?
C35 C34 H34 119.9 . . ?
C33 C34 H34 119.9 . . ?
N31 C35 C34 123.8(3) . . ?
N31 C35 H35 118.1 . . ?
C34 C35 H35 118.1 . . ?
C37 C36 C33 125.6(4) . . ?
C37 C36 H36 117.2 . . ?
C33 C36 H36 117.2 . . ?
C36 C37 C38 127.1(4) . . ?
C36 C37 H37 116.4 . . ?
C38 C37 H37 116.4 . . ?
C39 C38 C312 117.1(3) . . ?
C39 C38 C37 119.6(3) . . ?
C312 C38 C37 123.2(3) . . ?
C310 C39 C38 119.6(4) . . ?
C310 C39 H39 120.2 . . ?
C38 C39 H39 120.2 . . ?
N32 C310 C39 124.8(4) . . ?
N32 C310 H310 117.6 . . ?
C39 C310 H310 117.6 . . ?
C311 N32 C310 115.6(3) . . ?
N32 C311 C312 124.5(4) . . ?
N32 C311 H311 117.7 . . ?
C312 C311 H311 117.7 . . ?
C38 C312 C311 118.3(4) . . ?
C38 C312 H312 120.8 . . ?
C311 C312 H312 120.8 . . ?
C45 N41 C41 116.2(3) . . ?
N41 C41 C42 123.4(4) . . ?
N41 C41 H41 118.3 . . ?
C42 C41 H41 118.3 . . ?
C41 C42 C43 120.9(4) . . ?
C41 C42 H42 119.6 . . ?
C43 C42 H42 119.6 . . ?
C42 C43 C44 116.3(4) . . ?
C42 C43 C46 119.2(4) . . ?
C44 C43 C46 124.5(3) . . ?
C45 C44 C43 119.0(4) . . ?
C45 C44 H44 120.5 . . ?
C43 C44 H44 120.5 . . ?
N41 C45 C44 124.1(4) . . ?
N41 C45 H45 117.9 . . ?
C44 C45 H45 117.9 . . ?
C47 C46 C43 126.1(4) . . ?
C47 C46 H46 116.9 . . ?
C43 C46 H46 116.9 . . ?
C46 C47 C48 126.6(4) . . ?
C46 C47 H47 116.7 . . ?
C48 C47 H47 116.7 . . ?
C412 C48 C49 116.3(4) . . ?
C412 C48 C47 119.9(4) . . ?
C49 C48 C47 123.7(4) . . ?
C410 C49 C48 119.0(4) . . ?
C410 C49 H49 120.5 . . ?
C48 C49 H49 120.5 . . ?
N42 C410 C49 124.2(4) . . ?
N42 C410 H410 117.9 . . ?
C49 C410 H410 117.9 . . ?
C411 N42 C410 115.4(3) . . ?
N42 C411 C412 125.3(4) . . ?
N42 C411 H411 117.4 . . ?
C412 C411 H411 117.4 . . ?
C411 C412 C48 119.8(4) . . ?
C411 C412 H412 120.1 . . ?
C48 C412 H412 120.1 . . ?
C55 N5 C51 115.9(3) . . ?
N5 C51 C52 123.5(4) . . ?
N5 C51 H51 118.3 . . ?
C52 C51 H51 118.3 . . ?
C51 C52 C53 119.8(3) . . ?
C51 C52 H52 120.1 . . ?
C53 C52 H52 120.1 . . ?
C54 C53 C52 116.8(3) . . ?
C54 C53 C56 119.3(3) . . ?
C52 C53 C56 123.9(3) . . ?
C55 C54 C53 118.6(4) . . ?
C55 C54 H54 120.7 . . ?
C53 C54 H54 120.7 . . ?
N5 C55 C54 125.4(4) . . ?
N5 C55 H55 117.3 . . ?
C54 C55 H55 117.3 . . ?
C56 C56 C53 125.8(5) 2_655 . ?
C56 C56 H57 117.1 2_655 . ?
C53 C56 H57 117.1 . . ?
C61 N6 C65 115.7(3) . . ?
N6 C61 C62 123.8(3) . . ?
N6 C61 H61 118.1 . . ?
C62 C61 H61 118.1 . . ?
C61 C62 C63 120.5(3) . . ?
C61 C62 H62 119.7 . . ?
C63 C62 H62 119.7 . . ?
C62 C63 C64 116.0(3) . . ?
C62 C63 C66 120.2(3) . . ?
C64 C63 C66 123.8(3) . . ?
C65 C64 C63 119.4(3) . . ?
C65 C64 H64 120.3 . . ?
C63 C64 H64 120.3 . . ?
N6 C65 C64 124.6(3) . . ?
N6 C65 H65 117.7 . . ?
C64 C65 H65 117.7 . . ?
C66 C66 C63 126.2(4) 2_556 . ?
C66 C66 H67 116.9 2_556 . ?
C63 C66 H67 116.9 . . ?
O71 N7 O72 121.8(6) . . ?
O71 N7 O73 119.5(6) . . ?
O72 N7 O73 118.6(5) . . ?
O83 N8 O82 122.1(4) . . ?
O83 N8 O81 119.4(4) . . ?
O82 N8 O81 118.5(4) . . ?
H1W O1W H2W 148(5) . . ?
H3W O2W H4W 131(4) . . ?
H5W O3W H6W 105(4) . . ?
H7W O4W H8W 101(3) . . ?
H9W O5W H10W 83.7(17) . . ?
H12W O6W H11W 99(2) . . ?
H13W O7W H14W 116(3) . . ?

loop_
_geom_bond_atom_site_label_1
_geom_bond_atom_site_label_2
_geom_bond_distance
_geom_bond_site_symmetry_2
_geom_bond_publ_flag
Zn1 O2 2.113(2) . ?
Zn1 O3 2.113(2) . ?
Zn1 O1 2.131(3) . ?
Zn1 N21 2.145(2) . ?
Zn1 N31 2.166(3) . ?
Zn1 N1 2.171(3) . ?
O1 H1 0.840(2) . ?
O1 H2 0.840(2) . ?
O2 H3 0.840(2) . ?
O2 H4 0.840(2) . ?
O3 H5 0.839(2) . ?
O3 H6 0.840(2) . ?
N1 C11 1.341(4) . ?
N1 C15 1.353(4) . ?
C11 C12 1.410(5) . ?
C11 H11 0.9300 . ?
C12 C13 1.404(6) . ?
C12 H12 0.9300 . ?
C13 C14 1.345(5) . ?
C13 C16 1.416(2) . ?
C14 C15 1.363(5) . ?
C14 H14 0.9300 . ?
C15 H15 0.9300 . ?
C16 C16 1.238(8) 2_665 ?
C16 H16 0.9300 . ?
N21 C25 1.336(4) . ?
N21 C21 1.352(4) . ?
C21 C22 1.365(4) . ?
C21 H21 0.9300 . ?
C22 C23 1.397(4) . ?
C22 H22 0.9300 . ?
C23 C24 1.378(4) . ?
C23 C26 1.473(4) . ?
C24 C25 1.371(4) . ?
C24 H24 0.9300 . ?
C25 H25 0.9300 . ?
C26 C27 1.313(4) . ?
C26 H26 0.9300 . ?
C27 C28 1.457(4) . ?
C27 H27 0.9300 . ?
C28 C212 1.391(5) . ?
C28 C29 1.396(4) . ?
C29 C210 1.382(4) . ?
C29 H29 0.9300 . ?
C210 N22 1.335(5) . ?
C210 H210 0.9300 . ?
N22 C211 1.338(4) . ?
C211 C212 1.370(4) . ?
C211 H211 0.9300 . ?
C212 H212 0.9300 . ?
N31 C31 1.340(4) . ?
N31 C35 1.341(4) . ?
C31 C32 1.379(4) . ?
C31 H31 0.9300 . ?
C32 C33 1.384(5) . ?
C32 H32 0.9300 . ?
C33 C34 1.374(5) . ?
C33 C36 1.478(5) . ?
C34 C35 1.365(5) . ?
C34 H34 0.9300 . ?
C35 H35 0.9300 . ?
C36 C37 1.301(5) . ?
C36 H36 0.9300 . ?
C37 C38 1.479(5) . ?
C37 H37 0.9300 . ?
C38 C39 1.370(5) . ?
C38 C312 1.379(5) . ?
C39 C310 1.362(5) . ?
C39 H39 0.9300 . ?
C310 N32 1.318(5) . ?
C310 H310 0.9300 . ?
N32 C311 1.314(5) . ?
C311 C312 1.391(5) . ?
C311 H311 0.9300 . ?
C312 H312 0.9300 . ?
N41 C45 1.328(5) . ?
N41 C41 1.335(5) . ?
C41 C42 1.353(5) . ?
C41 H41 0.9300 . ?
C42 C43 1.377(5) . ?
C42 H42 0.9300 . ?
C43 C44 1.392(5) . ?
C43 C46 1.489(5) . ?
C44 C45 1.374(5) . ?
C44 H44 0.9300 . ?
C45 H45 0.9300 . ?
C46 C47 1.298(5) . ?
C46 H46 0.9300 . ?
C47 C48 1.457(5) . ?
C47 H47 0.9300 . ?
C48 C412 1.392(5) . ?
C48 C49 1.393(5) . ?
C49 C410 1.380(5) . ?
C49 H49 0.9300 . ?
C410 N42 1.344(5) . ?
C410 H410 0.9300 . ?
N42 C411 1.319(5) . ?
C411 C412 1.355(5) . ?
C411 H411 0.9300 . ?
C412 H412 0.9300 . ?
N5 C55 1.312(5) . ?
N5 C51 1.336(5) . ?
C51 C52 1.369(5) . ?
C51 H51 0.9300 . ?
C52 C53 1.389(5) . ?
C52 H52 0.9300 . ?
C53 C54 1.380(5) . ?
C53 C56 1.464(5) . ?
C54 C55 1.374(5) . ?
C54 H54 0.9300 . ?
C55 H55 0.9300 . ?
C56 C56 1.309(7) 2_655 ?
C56 H57 0.9300 . ?
N6 C61 1.333(4) . ?
N6 C65 1.338(4) . ?
C61 C62 1.377(4) . ?
C61 H61 0.9300 . ?
C62 C63 1.388(4) . ?
C62 H62 0.9300 . ?
C63 C64 1.396(5) . ?
C63 C66 1.458(4) . ?
C64 C65 1.378(5) . ?
C64 H64 0.9300 . ?
C65 H65 0.9300 . ?
C66 C66 1.339(6) 2_556 ?
C66 H67 0.9300 . ?
N7 O71 1.200(5) . ?
N7 O72 1.215(5) . ?
N7 O73 1.250(5) . ?
N8 O83 1.193(4) . ?
N8 O82 1.210(4) . ?
N8 O81 1.237(4) . ?
O1W H1W 0.981(19) . ?
O1W H2W 0.971(19) . ?
O2W H3W 1.004(19) . ?
O2W H4W 0.993(19) . ?
O3W H5W 0.985(19) . ?
O3W H6W 0.992(19) . ?
O4W H7W 0.990(18) . ?
O4W H8W 0.983(18) . ?
O5W H9W 1.081(19) . ?
O5W H10W 1.080(19) . ?
O6W H12W 0.961(19) . ?
O6W H11W 1.059(13) . ?
O7W H13W 0.916(19) . ?
O7W H14W 0.939(19) . ?

loop_
_geom_torsion_atom_site_label_1
_geom_torsion_atom_site_label_2
_geom_torsion_atom_site_label_3
_geom_torsion_atom_site_label_4
_geom_torsion
_geom_torsion_site_symmetry_1
_geom_torsion_site_symmetry_2
_geom_torsion_site_symmetry_3
_geom_torsion_site_symmetry_4
_geom_torsion_publ_flag
O2 Zn1 N1 C11 139.2(2) . . . . ?
O3 Zn1 N1 C11 -37.3(3) . . . . ?
O1 Zn1 N1 C11 -171.9(10) . . . . ?
N21 Zn1 N1 C11 50.5(3) . . . . ?
N31 Zn1 N1 C11 -126.5(3) . . . . ?
O2 Zn1 N1 C15 -50.7(2) . . . . ?
O3 Zn1 N1 C15 132.8(2) . . . . ?
O1 Zn1 N1 C15 -1.8(12) . . . . ?
N21 Zn1 N1 C15 -139.4(2) . . . . ?
N31 Zn1 N1 C15 43.5(2) . . . . ?
C15 N1 C11 C12 -1.2(5) . . . . ?
Zn1 N1 C11 C12 169.3(2) . . . . ?
N1 C11 C12 C13 0.6(5) . . . . ?
C11 C12 C13 C14 -0.1(5) . . . . ?
C11 C12 C13 C16 -177.7(4) . . . . ?
C12 C13 C14 C15 0.2(6) . . . . ?
C16 C13 C14 C15 178.0(4) . . . . ?
C11 N1 C15 C14 1.4(5) . . . . ?
Zn1 N1 C15 C14 -169.3(3) . . . . ?
C13 C14 C15 N1 -0.9(6) . . . . ?
C14 C13 C16 C16 -175.5(8) . . . 2_665 ?
C12 C13 C16 C16 2.0(12) . . . 2_665 ?
O2 Zn1 N21 C25 -52.7(2) . . . . ?
O3 Zn1 N21 C25 137.0(2) . . . . ?
O1 Zn1 N21 C25 -135.1(2) . . . . ?
N31 Zn1 N21 C25 112.2(17) . . . . ?
N1 Zn1 N21 C25 41.2(2) . . . . ?
O2 Zn1 N21 C21 118.2(2) . . . . ?
O3 Zn1 N21 C21 -52.1(2) . . . . ?
O1 Zn1 N21 C21 35.8(2) . . . . ?
N31 Zn1 N21 C21 -76.8(18) . . . . ?
N1 Zn1 N21 C21 -147.8(2) . . . . ?
C25 N21 C21 C22 2.5(4) . . . . ?
Zn1 N21 C21 C22 -168.8(2) . . . . ?
N21 C21 C22 C23 -2.2(5) . . . . ?
C21 C22 C23 C24 0.2(4) . . . . ?
C21 C22 C23 C26 178.4(3) . . . . ?
C22 C23 C24 C25 1.3(4) . . . . ?
C26 C23 C24 C25 -177.0(3) . . . . ?
C21 N21 C25 C24 -0.9(4) . . . . ?
Zn1 N21 C25 C24 170.6(2) . . . . ?
C23 C24 C25 N21 -1.0(5) . . . . ?
C24 C23 C26 C27 174.8(3) . . . . ?
C22 C23 C26 C27 -3.3(5) . . . . ?
C23 C26 C27 C28 -178.8(3) . . . . ?
C26 C27 C28 C212 1.6(5) . . . . ?
C26 C27 C28 C29 -178.4(3) . . . . ?
C212 C28 C29 C210 0.0(4) . . . . ?
C27 C28 C29 C210 180.0(3) . . . . ?
C28 C29 C210 N22 -1.1(5) . . . . ?
C29 C210 N22 C211 1.9(5) . . . . ?
C210 N22 C211 C212 -1.7(5) . . . . ?
N22 C211 C212 C28 0.8(5) . . . . ?
C29 C28 C212 C211 0.1(4) . . . . ?
C27 C28 C212 C211 -179.8(3) . . . . ?
O2 Zn1 N31 C31 147.5(3) . . . . ?
O3 Zn1 N31 C31 -42.1(3) . . . . ?
O1 Zn1 N31 C31 -130.1(3) . . . . ?
N21 Zn1 N31 C31 -17.4(19) . . . . ?
N1 Zn1 N31 C31 53.8(3) . . . . ?
O2 Zn1 N31 C35 -31.1(3) . . . . ?
O3 Zn1 N31 C35 139.2(3) . . . . ?
O1 Zn1 N31 C35 51.3(3) . . . . ?
N21 Zn1 N31 C35 163.9(17) . . . . ?
N1 Zn1 N31 C35 -124.9(3) . . . . ?
C35 N31 C31 C32 0.3(5) . . . . ?
Zn1 N31 C31 C32 -178.4(2) . . . . ?
N31 C31 C32 C33 -0.5(5) . . . . ?
C31 C32 C33 C34 0.1(5) . . . . ?
C31 C32 C33 C36 176.8(3) . . . . ?
C32 C33 C34 C35 0.3(5) . . . . ?
C36 C33 C34 C35 -176.5(3) . . . . ?
C31 N31 C35 C34 0.2(5) . . . . ?
Zn1 N31 C35 C34 178.9(3) . . . . ?
C33 C34 C35 N31 -0.5(6) . . . . ?
C34 C33 C36 C37 168.6(4) . . . . ?
C32 C33 C36 C37 -8.0(6) . . . . ?
C33 C36 C37 C38 -176.6(3) . . . . ?
C36 C37 C38 C39 -179.4(4) . . . . ?
C36 C37 C38 C312 1.8(6) . . . . ?
C312 C38 C39 C310 -1.6(6) . . . . ?
C37 C38 C39 C310 179.6(3) . . . . ?
C38 C39 C310 N32 -0.1(7) . . . . ?
C39 C310 N32 C311 1.7(7) . . . . ?
C310 N32 C311 C312 -1.7(6) . . . . ?
C39 C38 C312 C311 1.5(5) . . . . ?
C37 C38 C312 C311 -179.7(3) . . . . ?
N32 C311 C312 C38 0.2(6) . . . . ?
C45 N41 C41 C42 -1.9(6) . . . . ?
N41 C41 C42 C43 1.5(6) . . . . ?
C41 C42 C43 C44 -0.4(6) . . . . ?
C41 C42 C43 C46 179.5(3) . . . . ?
C42 C43 C44 C45 -0.3(5) . . . . ?
C46 C43 C44 C45 179.8(3) . . . . ?
C41 N41 C45 C44 1.1(6) . . . . ?
C43 C44 C45 N41 -0.1(6) . . . . ?
C42 C43 C46 C47 -177.9(4) . . . . ?
C44 C43 C46 C47 2.0(6) . . . . ?
C43 C46 C47 C48 -174.6(3) . . . . ?
C46 C47 C48 C412 170.2(4) . . . . ?
C46 C47 C48 C49 -8.3(6) . . . . ?
C412 C48 C49 C410 -2.8(5) . . . . ?
C47 C48 C49 C410 175.7(4) . . . . ?
C48 C49 C410 N42 0.0(6) . . . . ?
C49 C410 N42 C411 2.9(6) . . . . ?
C410 N42 C411 C412 -3.0(6) . . . . ?
N42 C411 C412 C48 0.1(6) . . . . ?
C49 C48 C412 C411 2.8(5) . . . . ?
C47 C48 C412 C411 -175.8(3) . . . . ?
C55 N5 C51 C52 -0.4(6) . . . . ?
N5 C51 C52 C53 0.9(6) . . . . ?
C51 C52 C53 C54 -1.4(6) . . . . ?
C51 C52 C53 C56 177.3(4) . . . . ?
C52 C53 C54 C55 1.6(6) . . . . ?
C56 C53 C54 C55 -177.2(4) . . . . ?
C51 N5 C55 C54 0.6(7) . . . . ?
C53 C54 C55 N5 -1.2(7) . . . . ?
C54 C53 C56 C56 171.9(5) . . . 2_655 ?
C52 C53 C56 C56 -6.8(7) . . . 2_655 ?
C65 N6 C61 C62 -0.9(5) . . . . ?
N6 C61 C62 C63 -0.3(5) . . . . ?
C61 C62 C63 C64 1.3(4) . . . . ?
C61 C62 C63 C66 -179.2(3) . . . . ?
C62 C63 C64 C65 -1.1(4) . . . . ?
C66 C63 C64 C65 179.3(3) . . . . ?
C61 N6 C65 C64 1.1(5) . . . . ?
C63 C64 C65 N6 -0.1(5) . . . . ?
C62 C63 C66 C66 175.3(4) . . . 2_556 ?
C64 C63 C66 C66 -5.2(6) . . . 2_556 ?
